data_7120918
loop_
_publ_author_name
'Zhai, Shengxian'
'Qiu, Shuxian'
'Chen, Xiaoming'
'Wu, Jiang'
'Zhao, Hua'
'Tao, Cheng'
'Li, Yun'
'Cheng, Bin'
'Wang, Huifei'
'Zhai, Hongbin'

_publ_section_title
;
 2-(1-Methylhydrazinyl)pyridine as a reductively removable directing group
 in a cobalt-catalyzed C(sp<sup>2</sup>)-H bond alkenylation/annulation
 cascade.
;
_journal_issue 1
_journal_name_full 'Chemical communications (Cambridge, England)'
_journal_page_first 98
_journal_page_last 101
_journal_paper_doi 10.1039/c7cc08533h
_journal_volume 54
_journal_year 2017
_chemical_formula_sum 'C27 H21 N3 O'
_chemical_formula_weight 403.47
_space_group_crystal_system monoclinic
_space_group_IT_number 14
_space_group_name_Hall '-P 2ybc'
_space_group_name_H-M_alt 'P 1 21/c 1'
_symmetry_space_group_name_Hall '-P 2ybc'
_symmetry_space_group_name_H-M 'P 1 21/c 1'
_atom_sites_solution_hydrogens geom
_audit_creation_method SHELXL-2013
_audit_update_record
;
2017-05-05 deposited with the CCDC.
2017-11-24 downloaded from the CCDC.
;
_cell_angle_alpha 90
_cell_angle_beta 114.101(17)
_cell_angle_gamma 90
_cell_formula_units_Z 4
_cell_length_a 11.047(6)
_cell_length_b 20.569(9)
_cell_length_c 10.343(6)
_cell_measurement_reflns_used 2302
_cell_measurement_temperature 566(2)
_cell_measurement_theta_max 67.9
_cell_measurement_theta_min 23.2
_cell_volume 2145(2)
_computing_structure_refinement 'SHELXL-2013 (Sheldrick, 2013)'
_diffrn_ambient_temperature 566(2)
_diffrn_measured_fraction_theta_full 0.983
_diffrn_measured_fraction_theta_max 0.976
_diffrn_measurement_device_type Rigaku
_diffrn_radiation_type MoK\a
_diffrn_radiation_wavelength 0.71073
_diffrn_reflns_av_R_equivalents 0.1700
_diffrn_reflns_av_unetI/netI 0.0829
_diffrn_reflns_Laue_measured_fraction_full 0.983
_diffrn_reflns_Laue_measured_fraction_max 0.976
_diffrn_reflns_limit_h_max 13
_diffrn_reflns_limit_h_min -13
_diffrn_reflns_limit_k_max 24
_diffrn_reflns_limit_k_min -24
_diffrn_reflns_limit_l_max 12
_diffrn_reflns_limit_l_min -12
_diffrn_reflns_number 28605
_diffrn_reflns_point_group_measured_fraction_full 0.983
_diffrn_reflns_point_group_measured_fraction_max 0.976
_diffrn_reflns_theta_full 25.242
_diffrn_reflns_theta_max 25.348
_diffrn_reflns_theta_min 1.980
_exptl_absorpt_coefficient_mu 0.077
_exptl_crystal_colour Colorless
_exptl_crystal_density_diffrn 1.249
_exptl_crystal_description Prism
_exptl_crystal_F_000 848
_refine_diff_density_max 0.284
_refine_diff_density_min -0.321
_refine_diff_density_rms 0.072
_refine_ls_extinction_coef 0.23(2)
_refine_ls_extinction_expression Fc^*^=kFc[1+0.001xFc^2^\l^3^/sin(2\q)]^-1/4^
_refine_ls_extinction_method SHELXL
_refine_ls_goodness_of_fit_ref 1.183
_refine_ls_hydrogen_treatment constr
_refine_ls_matrix_type full
_refine_ls_number_parameters 282
_refine_ls_number_reflns 3834
_refine_ls_number_restraints 0
_refine_ls_restrained_S_all 1.183
_refine_ls_R_factor_all 0.1069
_refine_ls_R_factor_gt 0.0859
_refine_ls_shift/su_max 0.000
_refine_ls_shift/su_mean 0.000
_refine_ls_structure_factor_coef Fsqd
_refine_ls_weighting_details
;
 w=1/[\s^2^(Fo^2^)+(0.1781P)^2^+0.2335P]
 where P=(Fo^2^+2Fc^2^)/3
;
_refine_ls_weighting_scheme calc
_refine_ls_wR_factor_gt 0.2497
_refine_ls_wR_factor_ref 0.2917
_reflns_Friedel_coverage 0.000
_reflns_number_gt 3367
_reflns_number_total 3834
_reflns_threshold_expression 'I > 2\s(I)'
_cod_data_source_file c7cc08533h2.cif
_cod_data_source_block H
_cod_depositor_comments 'Adding full bibliography for 7120917--7120918.cif.'
_cod_original_cell_volume 2145.3(19)
_cod_database_code 7120918
_shelx_space_group_comment
;
The symmetry employed for this shelxl refinement is uniquely defined
by the following loop, which should always be used as a source of
symmetry information in preference to the above space-group names.
They are only intended as comments.
;
_shelxl_version_number 2013-2

loop_
_space_group_symop_operation_xyz
'x, y, z'
'-x, y+1/2, -z+1/2'
'-x, -y, -z'
'x, -y-1/2, z-1/2'

loop_
_atom_site_label
_atom_site_type_symbol
_atom_site_fract_x
_atom_site_fract_y
_atom_site_fract_z
_atom_site_U_iso_or_equiv
_atom_site_adp_type
_atom_site_occupancy
_atom_site_site_symmetry_order
_atom_site_calc_flag
_atom_site_refinement_flags_posn
_atom_site_refinement_flags_adp
O1 O 0.38814(16) 0.74756(10) 0.05671(18) 0.0790(6) Uani 1 1 d . .
N1 N 0.53619(17) 0.67809(9) 0.21364(18) 0.0592(6) Uani 1 1 d . .
N2 N 0.45344(18) 0.62564(9) 0.14863(19) 0.0629(6) Uani 1 1 d . .
N3 N 0.2505(2) 0.57804(11) 0.0909(2) 0.0814(7) Uani 1 1 d . .
C21 C 0.6945(2) 0.59506(10) 0.3548(2) 0.0588(6) Uani 1 1 d . .
C14 C 0.3395(2) 0.62035(10) 0.1735(2) 0.0589(6) Uani 1 1 d . .
C9 C 0.6584(2) 0.66461(10) 0.3264(2) 0.0555(6) Uani 1 1 d . .
C10 C 0.3229(2) 0.65563(11) 0.2796(2) 0.0657(6) Uani 1 1 d . .
H10 H 0.3879 0.6845 0.3357 0.079 Uiso 1 1 calc R U
C5 C 0.6968(2) 0.78040(10) 0.3616(2) 0.0592(6) Uani 1 1 d . .
C22 C 0.8695(2) 0.69984(10) 0.5167(2) 0.0583(6) Uani 1 1 d . .
C23 C 0.8781(2) 0.67134(12) 0.6418(2) 0.0693(7) Uani 1 1 d . .
H23 H 0.8013 0.6598 0.6523 0.083 Uiso 1 1 calc R U
C4 C 0.5772(2) 0.79320(11) 0.2438(2) 0.0610(6) Uani 1 1 d . .
C7 C 0.7382(2) 0.71397(10) 0.3993(2) 0.0568(6) Uani 1 1 d . .
C16 C 0.6487(3) 0.55766(11) 0.4368(2) 0.0702(7) Uani 1 1 d . .
H16 H 0.5890 0.5753 0.4696 0.084 Uiso 1 1 calc R U
C6 C 0.7710(3) 0.83397(11) 0.4378(3) 0.0688(6) Uani 1 1 d . .
H6 H 0.8500 0.8271 0.5166 0.083 Uiso 1 1 calc R U
C8 C 0.4928(2) 0.74036(11) 0.1618(2) 0.0628(6) Uani 1 1 d . .
C3 C 0.5353(3) 0.85706(12) 0.2042(3) 0.0717(7) Uani 1 1 d . .
H3 H 0.4561 0.8649 0.1263 0.086 Uiso 1 1 calc R U
C27 C 0.9859(2) 0.71633(12) 0.5036(3) 0.0718(7) Uani 1 1 d . .
H27 H 0.9820 0.7348 0.4199 0.086 Uiso 1 1 calc R U
C20 C 0.7799(3) 0.56771(14) 0.3039(3) 0.0833(8) Uani 1 1 d . .
H20 H 0.8112 0.5922 0.2485 0.100 Uiso 1 1 calc R U
C24 C 1.0010(3) 0.66007(15) 0.7512(3) 0.0854(8) Uani 1 1 d . .
H24 H 1.0058 0.6407 0.8345 0.102 Uiso 1 1 calc R U
C11 C 0.2093(3) 0.64724(14) 0.3002(3) 0.0786(7) Uani 1 1 d . .
H11 H 0.1959 0.6704 0.3705 0.094 Uiso 1 1 calc R U
C15 C 0.4609(3) 0.60229(16) 0.0195(3) 0.0865(9) Uani 1 1 d . .
H15A H 0.4347 0.6364 -0.0499 0.130 Uiso 1 1 calc R U
H15B H 0.4026 0.5658 -0.0164 0.130 Uiso 1 1 calc R U
H15C H 0.5502 0.5893 0.0395 0.130 Uiso 1 1 calc R U
C25 C 1.1148(3) 0.67699(15) 0.7382(3) 0.0889(9) Uani 1 1 d . .
H25 H 1.1967 0.6694 0.8125 0.107 Uiso 1 1 calc R U
C17 C 0.6915(3) 0.49413(13) 0.4703(3) 0.0845(8) Uani 1 1 d . .
H17 H 0.6626 0.4698 0.5280 0.101 Uiso 1 1 calc R U
C2 C 0.6106(3) 0.90836(12) 0.2799(3) 0.0773(7) Uani 1 1 d . .
H2 H 0.5831 0.9508 0.2527 0.093 Uiso 1 1 calc R U
C1 C 0.7279(3) 0.89643(11) 0.3970(3) 0.0759(7) Uani 1 1 d . .
H1 H 0.7782 0.9312 0.4488 0.091 Uiso 1 1 calc R U
C26 C 1.1084(3) 0.70526(14) 0.6151(3) 0.0828(8) Uani 1 1 d . .
H26 H 1.1859 0.7170 0.6063 0.099 Uiso 1 1 calc R U
C12 C 0.1147(3) 0.60400(17) 0.2157(4) 0.0929(9) Uani 1 1 d . .
H12 H 0.0363 0.5975 0.2269 0.111 Uiso 1 1 calc R U
C18 C 0.7756(4) 0.46707(14) 0.4192(4) 0.0960(10) Uani 1 1 d . .
H18 H 0.8032 0.4242 0.4410 0.115 Uiso 1 1 calc R U
C13 C 0.1403(3) 0.57108(16) 0.1150(4) 0.0976(10) Uani 1 1 d . .
H13 H 0.0768 0.5416 0.0587 0.117 Uiso 1 1 calc R U
C19 C 0.8196(4) 0.50317(15) 0.3356(4) 0.1026(11) Uani 1 1 d . .
H19 H 0.8761 0.4845 0.2997 0.123 Uiso 1 1 calc R U

loop_
_atom_site_aniso_label
_atom_site_aniso_U_11
_atom_site_aniso_U_22
_atom_site_aniso_U_33
_atom_site_aniso_U_23
_atom_site_aniso_U_13
_atom_site_aniso_U_12
O1 0.0653(10) 0.0819(12) 0.0704(11) 0.0188(8) 0.0079(8) 0.0064(8)
N1 0.0561(10) 0.0564(11) 0.0559(10) 0.0048(7) 0.0137(8) 0.0001(7)
N2 0.0621(11) 0.0638(11) 0.0558(10) -0.0091(8) 0.0169(8) -0.0038(8)
N3 0.0684(13) 0.0737(13) 0.0861(14) -0.0168(11) 0.0153(10) -0.0127(10)
C21 0.0635(12) 0.0540(12) 0.0518(11) 0.0011(8) 0.0163(9) 0.0001(9)
C14 0.0588(12) 0.0528(11) 0.0548(11) 0.0035(8) 0.0126(9) 0.0009(8)
C9 0.0562(11) 0.0559(12) 0.0503(11) 0.0058(8) 0.0176(9) 0.0020(8)
C10 0.0747(14) 0.0595(12) 0.0613(12) 0.0030(9) 0.0261(10) -0.0014(10)
C5 0.0644(13) 0.0566(12) 0.0561(11) 0.0035(8) 0.0240(10) 0.0000(9)
C22 0.0582(12) 0.0528(11) 0.0537(11) -0.0015(8) 0.0124(9) 0.0017(8)
C23 0.0696(14) 0.0709(14) 0.0576(12) 0.0020(10) 0.0160(10) 0.0040(10)
C4 0.0664(13) 0.0574(12) 0.0590(12) 0.0099(9) 0.0255(10) 0.0036(9)
C7 0.0587(12) 0.0547(11) 0.0522(10) 0.0039(8) 0.0175(9) -0.0004(8)
C16 0.0831(15) 0.0605(13) 0.0665(13) 0.0043(10) 0.0300(11) -0.0015(11)
C6 0.0790(15) 0.0589(12) 0.0655(13) -0.0007(9) 0.0263(11) -0.0012(10)
C8 0.0608(12) 0.0630(13) 0.0603(12) 0.0118(9) 0.0203(10) 0.0050(9)
C3 0.0797(15) 0.0635(14) 0.0710(14) 0.0149(10) 0.0300(12) 0.0115(11)
C27 0.0644(14) 0.0693(14) 0.0747(14) -0.0013(11) 0.0214(11) -0.0028(10)
C20 0.0952(18) 0.0707(15) 0.0970(18) 0.0107(13) 0.0524(16) 0.0133(13)
C24 0.0878(18) 0.0901(18) 0.0583(13) 0.0017(12) 0.0095(12) 0.0157(14)
C11 0.0827(16) 0.0777(16) 0.0805(16) 0.0157(12) 0.0386(13) 0.0093(12)
C15 0.0805(17) 0.106(2) 0.0665(15) -0.0171(13) 0.0234(12) 0.0081(14)
C25 0.0738(17) 0.0863(18) 0.0777(17) -0.0155(14) 0.0014(13) 0.0166(13)
C17 0.103(2) 0.0613(14) 0.0856(17) 0.0114(12) 0.0353(15) -0.0028(13)
C2 0.0990(19) 0.0563(13) 0.0821(16) 0.0128(11) 0.0427(15) 0.0097(12)
C1 0.0942(18) 0.0551(13) 0.0799(15) -0.0023(10) 0.0370(14) -0.0037(11)
C26 0.0596(13) 0.0800(16) 0.0953(19) -0.0209(14) 0.0178(13) -0.0021(11)
C12 0.0714(17) 0.100(2) 0.108(2) 0.0238(17) 0.0374(16) 0.0006(14)
C18 0.118(2) 0.0543(14) 0.109(2) 0.0092(14) 0.0399(19) 0.0139(14)
C13 0.0697(16) 0.087(2) 0.113(2) -0.0014(17) 0.0138(15) -0.0217(14)
C19 0.119(2) 0.0768(18) 0.127(3) 0.0070(17) 0.065(2) 0.0315(17)

loop_
_atom_type_symbol
_atom_type_description
_atom_type_scat_dispersion_real
_atom_type_scat_dispersion_imag
_atom_type_scat_source
C C 0.0033 0.0016 'International Tables Vol C Tables 4.2.6.8 and 6.1.1.4'
H H 0.0000 0.0000 'International Tables Vol C Tables 4.2.6.8 and 6.1.1.4'
N N 0.0061 0.0033 'International Tables Vol C Tables 4.2.6.8 and 6.1.1.4'
O O 0.0106 0.0060 'International Tables Vol C Tables 4.2.6.8 and 6.1.1.4'

loop_
_geom_angle_atom_site_label_1
_geom_angle_atom_site_label_2
_geom_angle_atom_site_label_3
_geom_angle
C8 N1 N2 118.00(18)
C8 N1 C9 124.26(18)
N2 N1 C9 117.74(17)
C14 N2 N1 115.86(17)
C14 N2 C15 122.72(19)
N1 N2 C15 115.2(2)
C14 N3 C13 116.0(2)
C20 C21 C16 119.1(2)
C20 C21 C9 119.3(2)
C16 C21 C9 121.5(2)
N3 C14 C10 123.2(2)
N3 C14 N2 114.9(2)
C10 C14 N2 121.85(19)
C7 C9 N1 120.04(19)
C7 C9 C21 123.51(19)
N1 C9 C21 116.41(18)
C11 C10 C14 118.9(2)
C11 C10 H10 120.6
C14 C10 H10 120.6
C6 C5 C4 117.6(2)
C6 C5 C7 122.9(2)
C4 C5 C7 119.5(2)
C23 C22 C27 118.7(2)
C23 C22 C7 121.0(2)
C27 C22 C7 120.3(2)
C24 C23 C22 120.2(2)
C24 C23 H23 119.9
C22 C23 H23 119.9
C3 C4 C5 120.7(2)
C3 C4 C8 118.3(2)
C5 C4 C8 121.01(19)
C9 C7 C5 119.8(2)
C9 C7 C22 120.18(19)
C5 C7 C22 119.98(19)
C21 C16 C17 120.3(2)
C21 C16 H16 119.8
C17 C16 H16 119.8
C1 C6 C5 120.7(2)
C1 C6 H6 119.7
C5 C6 H6 119.7
O1 C8 N1 120.1(2)
O1 C8 C4 124.9(2)
N1 C8 C4 115.02(19)
C2 C3 C4 120.3(2)
C2 C3 H3 119.9
C4 C3 H3 119.9
C22 C27 C26 120.3(3)
C22 C27 H27 119.9
C26 C27 H27 119.9
C21 C20 C19 119.9(3)
C21 C20 H20 120.0
C19 C20 H20 120.0
C25 C24 C23 120.8(3)
C25 C24 H24 119.6
C23 C24 H24 119.6
C10 C11 C12 119.3(3)
C10 C11 H11 120.4
C12 C11 H11 120.4
N2 C15 H15A 109.5
N2 C15 H15B 109.5
H15A C15 H15B 109.5
N2 C15 H15C 109.5
H15A C15 H15C 109.5
H15B C15 H15C 109.5
C24 C25 C26 119.9(2)
C24 C25 H25 120.1
C26 C25 H25 120.1
C18 C17 C16 120.4(3)
C18 C17 H17 119.8
C16 C17 H17 119.8
C3 C2 C1 119.6(2)
C3 C2 H2 120.2
C1 C2 H2 120.2
C6 C1 C2 121.1(2)
C6 C1 H1 119.5
C2 C1 H1 119.5
C25 C26 C27 120.1(3)
C25 C26 H26 119.9
C27 C26 H26 119.9
C13 C12 C11 117.7(3)
C13 C12 H12 121.2
C11 C12 H12 121.2
C17 C18 C19 119.8(3)
C17 C18 H18 120.1
C19 C18 H18 120.1
N3 C13 C12 125.0(3)
N3 C13 H13 117.5
C12 C13 H13 117.5
C18 C19 C20 120.4(3)
C18 C19 H19 119.8
C20 C19 H19 119.8

loop_
_geom_bond_atom_site_label_1
_geom_bond_atom_site_label_2
_geom_bond_distance
O1 C8 1.230(3)
N1 C8 1.396(3)
N1 N2 1.396(3)
N1 C9 1.405(3)
N2 C14 1.389(3)
N2 C15 1.453(3)
N3 C14 1.329(3)
N3 C13 1.345(4)
C21 C20 1.375(3)
C21 C16 1.384(3)
C21 C9 1.482(3)
C14 C10 1.389(3)
C9 C7 1.354(3)
C10 C11 1.367(4)
C10 H10 0.9300
C5 C6 1.407(3)
C5 C4 1.409(3)
C5 C7 1.443(3)
C22 C23 1.388(3)
C22 C27 1.389(3)
C22 C7 1.492(3)
C23 C24 1.387(4)
C23 H23 0.9300
C4 C3 1.397(3)
C4 C8 1.458(3)
C16 C17 1.385(4)
C16 H16 0.9300
C6 C1 1.375(3)
C6 H6 0.9300
C3 C2 1.373(4)
C3 H3 0.9300
C27 C26 1.392(4)
C27 H27 0.9300
C20 C19 1.394(4)
C20 H20 0.9300
C24 C25 1.363(5)
C24 H24 0.9300
C11 C12 1.379(5)
C11 H11 0.9300
C15 H15A 0.9600
C15 H15B 0.9600
C15 H15C 0.9600
C25 C26 1.375(5)
C25 H25 0.9300
C17 C18 1.362(4)
C17 H17 0.9300
C2 C1 1.388(4)
C2 H2 0.9300
C1 H1 0.9300
C26 H26 0.9300
C12 C13 1.366(5)
C12 H12 0.9300
C18 C19 1.370(5)
C18 H18 0.9300
C13 H13 0.9300
C19 H19 0.9300
